data_7159106
loop_
_publ_author_name
'Hsueh, Nai-Chen'
'Chen, Kuan-Ting'
'Chang, Meng-Yang'

_publ_section_title
;
 Tandem <i>C</i>- and <i>O</i>-alkylative annulation of
 &#x3b2;-ketosulfones with 1,2-bisbromomethyl arenes: one-pot construction
 of sulfonyl indanes and dioxadibenzofused macrocycles.
;
_journal_issue 7
_journal_name_full 'Organic &amp; biomolecular chemistry'
_journal_page_first 1487
_journal_page_last 1500
_journal_paper_doi 10.1039/d2ob02199d
_journal_volume 21
_journal_year 2023
_chemical_formula_moiety 'C46 H40 O6 S2'
_chemical_formula_sum 'C46 H40 O6 S2'
_chemical_formula_weight 752.90
_space_group_crystal_system triclinic
_space_group_IT_number 2
_space_group_name_Hall '-P 1'
_space_group_name_H-M_alt 'P -1'
_atom_sites_solution_hydrogens geom
_atom_sites_solution_primary dual
_audit_creation_date 2020-05-07
_audit_creation_method
;
Olex2 1.3-ac4
(compiled 2019.04.23 svn.r3594 for Rigaku Oxford Diffraction, GUI svn.r5739)
;
_audit_update_record
;
2020-11-03 deposited with the CCDC.	2023-01-13 downloaded from the CCDC.
;
_cell_angle_alpha 113.228(2)
_cell_angle_beta 99.000(2)
_cell_angle_gamma 97.420(2)
_cell_formula_units_Z 2
_cell_length_a 9.7982(3)
_cell_length_b 13.2829(4)
_cell_length_c 16.3495(4)
_cell_measurement_reflns_used 36569
_cell_measurement_temperature 113(2)
_cell_measurement_theta_max 26.9390
_cell_measurement_theta_min 2.1400
_cell_volume 1888.14(10)
_computing_cell_refinement 'CrysAlisPro 1.171.41.56a (Rigaku OD, 2020)'
_computing_data_collection 'CrysAlisPro 1.171.41.56a (Rigaku OD, 2020)'
_computing_data_reduction 'CrysAlisPro 1.171.41.56a (Rigaku OD, 2020)'
_computing_molecular_graphics 'Olex2 (Dolomanov et al., 2009)'
_computing_publication_material 'Olex2 (Dolomanov et al., 2009)'
_computing_structure_refinement 'ShelXL (Sheldrick, 2015)'
_computing_structure_solution 'ShelXT (Sheldrick, 2015)'
_diffrn_ambient_temperature 113(2)
_diffrn_detector 'Hybrid Pixel Array Detector'
_diffrn_detector_area_resol_mean 10.0000
_diffrn_measured_fraction_theta_full 0.997
_diffrn_measured_fraction_theta_max 0.956
_diffrn_measurement_details
;
List of Runs (angles in degrees, time in seconds):

  # Type    Start    End  Width  t~exp~   \w     \q     \k     \f   Frames
#--------------------------------------------------------------------------
  1  \w    -79.00 100.00   0.50    8.13    --   10.60  19.00-150.00  358
  2  \w    -79.00  38.00   0.50    8.13    --   10.60 -82.00-180.00  234
  3  \w    -17.00 100.00   0.50    8.13    --   10.60  82.00-120.00  234
  4  \w    -15.00 100.00   0.50    8.13    --   10.60  77.00  60.00  230
  5  \w    -17.00 100.00   0.50    8.13    --   10.60  82.00  90.00  234
  6  \w    -79.00  41.00   0.50    8.13    --   10.60 -57.00-120.00  240
  7  \w    -17.00 100.00   0.50    8.13    --   10.60  82.00 150.00  234
  8  \w    -17.00 100.00   0.50    8.13    --   10.60  82.00 -90.00  234
  9  \w    -20.00 100.00   0.50    8.13    --   10.60  57.00   0.00  240
 10  \w    -20.00 100.00   0.50    8.13    --   10.60  57.00  90.00  240
 11  \w    -79.00 100.00   0.50    8.13    --   10.60  19.00-150.00  358
 12  \w    -41.00  79.00   0.50    8.13    --  -10.90  57.00  30.00  240
 13  \w   -100.00  17.00   0.50    8.13    --  -10.90 -82.00-120.00  234
 14  \w    -38.00   4.00   0.50    8.13    --  -10.90  82.00 -60.00   84
 15  \w    -38.00  79.00   0.50    8.13    --  -10.90  82.00  90.00  234
;
_diffrn_measurement_device 'four-circle diffractometer'
_diffrn_measurement_device_type 'XtaLAB Pro II AFC12 (RINC): Kappa single'
_diffrn_measurement_method '\w scans'
_diffrn_orient_matrix_type 'CrysAlisPro convention (1999,Acta A55,543-557)'
_diffrn_orient_matrix_UB_11 -0.0366381000
_diffrn_orient_matrix_UB_12 0.0433932000
_diffrn_orient_matrix_UB_13 0.0186445000
_diffrn_orient_matrix_UB_21 -0.0308753000
_diffrn_orient_matrix_UB_22 -0.0071716000
_diffrn_orient_matrix_UB_23 -0.0446971000
_diffrn_orient_matrix_UB_31 -0.0576608000
_diffrn_orient_matrix_UB_32 -0.0399820000
_diffrn_orient_matrix_UB_33 -0.0022579000
_diffrn_radiation_monochromator mirror
_diffrn_radiation_probe x-ray
_diffrn_radiation_type 'Mo K\a'
_diffrn_radiation_wavelength 0.71073
_diffrn_reflns_av_R_equivalents 0.0414
_diffrn_reflns_av_unetI/netI 0.0272
_diffrn_reflns_Laue_measured_fraction_full 0.997
_diffrn_reflns_Laue_measured_fraction_max 0.956
_diffrn_reflns_limit_h_max 12
_diffrn_reflns_limit_h_min -12
_diffrn_reflns_limit_k_max 16
_diffrn_reflns_limit_k_min -16
_diffrn_reflns_limit_l_max 20
_diffrn_reflns_limit_l_min -20
_diffrn_reflns_number 59934
_diffrn_reflns_point_group_measured_fraction_full 0.997
_diffrn_reflns_point_group_measured_fraction_max 0.956
_diffrn_reflns_theta_full 25.242
_diffrn_reflns_theta_max 27.079
_diffrn_reflns_theta_min 2.153
_diffrn_source 'micro-focus sealed X-ray tube'
_diffrn_source_type 'Rigaku (Mo) X-ray Source'
_exptl_absorpt_coefficient_mu 0.192
_exptl_absorpt_correction_T_max 1.00000
_exptl_absorpt_correction_T_min 0.54829
_exptl_absorpt_correction_type multi-scan
_exptl_absorpt_process_details
;
CrysAlisPro 1.171.41.56a (Rigaku Oxford Diffraction, 2020)
Empirical absorption correction using spherical harmonics,
 implemented in SCALE3 ABSPACK scaling algorithm.
;
_exptl_crystal_colour 'clear light colourless'
_exptl_crystal_colour_lustre clear
_exptl_crystal_colour_modifier light
_exptl_crystal_colour_primary colourless
_exptl_crystal_density_diffrn 1.324
_exptl_crystal_description block
_exptl_crystal_F_000 792
_exptl_crystal_size_max 0.2
_exptl_crystal_size_mid 0.2
_exptl_crystal_size_min 0.2
_refine_diff_density_max 0.784
_refine_diff_density_min -0.414
_refine_diff_density_rms 0.053
_refine_ls_extinction_coef 0.0016(6)
_refine_ls_extinction_expression Fc^*^=kFc[1+0.001xFc^2^\l^3^/sin(2\q)]^-1/4^
_refine_ls_extinction_method 'SHELXL-2018/3 (Sheldrick 2018)'
_refine_ls_goodness_of_fit_ref 1.051
_refine_ls_hydrogen_treatment constr
_refine_ls_matrix_type full
_refine_ls_number_parameters 490
_refine_ls_number_reflns 7935
_refine_ls_number_restraints 0
_refine_ls_restrained_S_all 1.051
_refine_ls_R_factor_all 0.0429
_refine_ls_R_factor_gt 0.0367
_refine_ls_shift/su_max 0.002
_refine_ls_shift/su_mean 0.000
_refine_ls_structure_factor_coef Fsqd
_refine_ls_weighting_details 'w=1/[\s^2^(Fo^2^)+(0.0490P)^2^+0.9069P] where P=(Fo^2^+2Fc^2^)/3'
_refine_ls_weighting_scheme calc
_refine_ls_wR_factor_gt 0.0968
_refine_ls_wR_factor_ref 0.1005
_reflns_Friedel_coverage 0.000
_reflns_number_gt 6922
_reflns_number_total 7935
_reflns_threshold_expression 'I > 2\s(I)'
_cod_data_source_file d2ob02199d2.cif
_cod_data_source_block k10905-myc-b
_cod_depositor_comments 'Adding full bibliography for 7159105--7159114.cif.'
_cod_database_code 7159106
_shelx_shelxl_version_number 2018/3
_chemical_oxdiff_formula 'C23 H19 S1 O3'
_shelx_space_group_comment
;
The symmetry employed for this shelxl refinement is uniquely defined
by the following loop, which should always be used as a source of
symmetry information in preference to the above space-group names.
They are only intended as comments.
;
_diffrn_oxdiff_digest_frames
;
01027885f1b5d1ce246cef4a29a81886970002575e2
;
_reflns_odcompleteness_completeness 99.50
_reflns_odcompleteness_iscentric 1
_reflns_odcompleteness_theta 26.32
_olex2_refinement_description
;
1. Fixed Uiso
 At 1.2 times of:
  All C(H) groups, All C(H,H) groups
 At 1.5 times of:
  All C(H,H,H) groups
2.a Secondary CH2 refined with riding coordinates:
 C1(H1A,H1B), C8(H8A,H8B), C24(H24A,H24B), C31(H31A,H31B)
2.b Aromatic/amide H refined with riding coordinates:
 C3(H3), C4(H4), C5(H5), C6(H6), C11(H11), C12(H12), C13(H13), C14(H14),
 C15(H15), C18(H18), C19(H19), C21(H21), C22(H22), C26(H26), C27(H27), C28(H28),
  C29(H29), C34(H34), C35(H35), C37(H37), C38(H38), C42(H42), C43(H43),
 C44(H44), C45(H45), C46(H46)
2.c Idealised Me refined as rotating group:
 C23(H23A,H23B,H23C), C39(H39A,H39B,H39C)
;
_olex2_submission_special_instructions 'No special instructions were received'
_oxdiff_exptl_absorpt_empirical_details
;
Empirical correction (ABSPACK) includes:
- Absorption correction using spherical harmonics
- Frame scaling
;
_oxdiff_exptl_absorpt_empirical_full_max 1.439
_oxdiff_exptl_absorpt_empirical_full_min 0.665

loop_
_space_group_symop_operation_xyz
'x, y, z'
'-x, -y, -z'

loop_
_atom_site_label
_atom_site_type_symbol
_atom_site_fract_x
_atom_site_fract_y
_atom_site_fract_z
_atom_site_U_iso_or_equiv
_atom_site_adp_type
_atom_site_occupancy
_atom_site_site_symmetry_order
_atom_site_calc_flag
_atom_site_refinement_flags_posn
_atom_site_refinement_flags_adp
_atom_site_refinement_flags_occupancy
_atom_site_disorder_assembly
_atom_site_disorder_group
S1 S 0.05651(4) 0.45614(3) 0.29153(2) 0.01748(10) Uani 1 1 d . . . . .
S2 S 0.54778(4) 1.06409(3) 0.36745(2) 0.01714(10) Uani 1 1 d . . . . .
O1 O 0.38128(11) 0.56379(8) 0.20990(6) 0.0189(2) Uani 1 1 d . . . . .
O2 O 0.63081(11) 0.77699(8) 0.20663(7) 0.0189(2) Uani 1 1 d . . . . .
O3 O 0.45525(11) 1.06920(9) 0.42899(7) 0.0233(2) Uani 1 1 d . . . . .
O4 O 0.52723(12) 1.12552(9) 0.31277(7) 0.0236(2) Uani 1 1 d . . . . .
O5 O -0.03423(11) 0.52872(9) 0.33261(8) 0.0247(2) Uani 1 1 d . . . . .
O6 O -0.00593(11) 0.35233(9) 0.21301(7) 0.0223(2) Uani 1 1 d . . . . .
C1 C 0.44532(16) 0.53434(12) 0.13172(10) 0.0193(3) Uani 1 1 d . . . . .
H1A H 0.426232 0.453449 0.098350 0.023 Uiso 1 1 calc R . . . .
H1B H 0.546946 0.561099 0.152604 0.023 Uiso 1 1 calc R . . . .
C2 C 0.38805(15) 0.58496(11) 0.06912(9) 0.0167(3) Uani 1 1 d . . . . .
C3 C 0.24815(16) 0.54406(12) 0.01971(10) 0.0217(3) Uani 1 1 d . . . . .
H3 H 0.191673 0.488350 0.027757 0.026 Uiso 1 1 calc R . . . .
C4 C 0.19164(17) 0.58465(14) -0.04104(11) 0.0268(3) Uani 1 1 d . . . . .
H4 H 0.097999 0.556382 -0.073368 0.032 Uiso 1 1 calc R . . . .
C5 C 0.27485(18) 0.66755(14) -0.05365(11) 0.0280(4) Uani 1 1 d . . . . .
H5 H 0.237977 0.694184 -0.095286 0.034 Uiso 1 1 calc R . . . .
C6 C 0.41311(17) 0.71040(13) -0.00389(10) 0.0232(3) Uani 1 1 d . . . . .
H6 H 0.468356 0.766995 -0.011594 0.028 Uiso 1 1 calc R . . . .
C7 C 0.47109(15) 0.67018(11) 0.05765(9) 0.0170(3) Uani 1 1 d . . . . .
C8 C 0.62245(16) 0.71873(12) 0.10940(10) 0.0194(3) Uani 1 1 d . . . . .
H8A H 0.674491 0.659081 0.098506 0.023 Uiso 1 1 calc R . . . .
H8B H 0.665370 0.770500 0.087658 0.023 Uiso 1 1 calc R . . . .
C9 C 0.62111(15) 0.88765(11) 0.24026(9) 0.0169(3) Uani 1 1 d . . . . .
C10 C 0.71466(16) 0.96028(12) 0.21318(10) 0.0212(3) Uani 1 1 d . . . . .
C11 C 0.65842(19) 1.01481(13) 0.16294(11) 0.0281(4) Uani 1 1 d . . . . .
H11 H 0.561008 1.006203 0.145990 0.034 Uiso 1 1 calc R . . . .
C12 C 0.7476(2) 1.08194(15) 0.13818(13) 0.0401(5) Uani 1 1 d . . . . .
H12 H 0.709910 1.118537 0.104740 0.048 Uiso 1 1 calc R . . . .
C13 C 0.8926(2) 1.09484(15) 0.16292(14) 0.0455(5) Uani 1 1 d . . . . .
H13 H 0.952085 1.140925 0.146938 0.055 Uiso 1 1 calc R . . . .
C14 C 0.9488(2) 1.03935(15) 0.21130(14) 0.0405(5) Uani 1 1 d . . . . .
H14 H 1.046217 1.047661 0.227488 0.049 Uiso 1 1 calc R . . . .
C15 C 0.86075(18) 0.97133(14) 0.23588(11) 0.0290(4) Uani 1 1 d . . . . .
H15 H 0.899038 0.932974 0.267542 0.035 Uiso 1 1 calc R . . . .
C16 C 0.53598(15) 0.91923(12) 0.29856(9) 0.0163(3) Uani 1 1 d . . . . .
C17 C 0.72345(15) 1.11031(11) 0.43247(9) 0.0171(3) Uani 1 1 d . . . . .
C18 C 0.82008(16) 1.18541(12) 0.41938(10) 0.0207(3) Uani 1 1 d . . . . .
H18 H 0.793173 1.212855 0.376405 0.025 Uiso 1 1 calc R . . . .
C19 C 0.95749(17) 1.21886(13) 0.47149(10) 0.0235(3) Uani 1 1 d . . . . .
H19 H 1.022481 1.270105 0.463814 0.028 Uiso 1 1 calc R . . . .
C20 C 1.00000(16) 1.17716(13) 0.53510(10) 0.0229(3) Uani 1 1 d . . . . .
C21 C 0.90069(17) 1.10079(13) 0.54585(10) 0.0222(3) Uani 1 1 d . . . . .
H21 H 0.927909 1.071798 0.587696 0.027 Uiso 1 1 calc R . . . .
C22 C 0.76279(16) 1.06734(12) 0.49564(10) 0.0198(3) Uani 1 1 d . . . . .
H22 H 0.697310 1.016968 0.503893 0.024 Uiso 1 1 calc R . . . .
C23 C 1.14902(18) 1.21532(15) 0.59181(13) 0.0336(4) Uani 1 1 d . . . . .
H23A H 1.169690 1.295258 0.625967 0.050 Uiso 1 1 calc GR . . . .
H23B H 1.213503 1.194663 0.552433 0.050 Uiso 1 1 calc GR . . . .
H23C H 1.158977 1.180405 0.633215 0.050 Uiso 1 1 calc GR . . . .
C24 C 0.43537(15) 0.83697(12) 0.31491(9) 0.0167(3) Uani 1 1 d . . . . .
H24A H 0.429159 0.869743 0.378401 0.020 Uiso 1 1 calc R . . . .
H24B H 0.473350 0.770123 0.304285 0.020 Uiso 1 1 calc R . . . .
C25 C 0.28707(15) 0.80348(11) 0.25420(9) 0.0160(3) Uani 1 1 d . . . . .
C26 C 0.25160(16) 0.85104(12) 0.19375(10) 0.0199(3) Uani 1 1 d . . . . .
H26 H 0.319322 0.904857 0.191036 0.024 Uiso 1 1 calc R . . . .
C27 C 0.11737(16) 0.81996(13) 0.13739(11) 0.0240(3) Uani 1 1 d . . . . .
H27 H 0.096444 0.851636 0.096587 0.029 Uiso 1 1 calc R . . . .
C28 C 0.01536(16) 0.74201(13) 0.14219(11) 0.0233(3) Uani 1 1 d . . . . .
H28 H -0.075232 0.721886 0.105498 0.028 Uiso 1 1 calc R . . . .
C29 C 0.04838(16) 0.69388(12) 0.20180(10) 0.0205(3) Uani 1 1 d . . . . .
H29 H -0.020937 0.641613 0.205076 0.025 Uiso 1 1 calc R . . . .
C30 C 0.18369(15) 0.72219(11) 0.25716(9) 0.0161(3) Uani 1 1 d . . . . .
C31 C 0.21278(16) 0.66279(12) 0.31846(9) 0.0181(3) Uani 1 1 d . . . . .
H31A H 0.152620 0.680346 0.361845 0.022 Uiso 1 1 calc R . . . .
H31B H 0.310204 0.690729 0.352828 0.022 Uiso 1 1 calc R . . . .
C32 C 0.18715(15) 0.53658(12) 0.26556(9) 0.0169(3) Uani 1 1 d . . . . .
C33 C 0.15504(15) 0.42628(12) 0.37594(10) 0.0186(3) Uani 1 1 d . . . . .
C34 C 0.18862(18) 0.50477(13) 0.46647(10) 0.0256(3) Uani 1 1 d . . . . .
H34 H 0.149114 0.567940 0.484019 0.031 Uiso 1 1 calc R . . . .
C35 C 0.28187(19) 0.48754(14) 0.53025(11) 0.0304(4) Uani 1 1 d . . . . .
H35 H 0.303816 0.539276 0.591142 0.037 Uiso 1 1 calc R . . . .
C36 C 0.34320(17) 0.39438(14) 0.50491(11) 0.0263(3) Uani 1 1 d . . . . .
C37 C 0.30397(17) 0.31472(14) 0.41466(11) 0.0244(3) Uani 1 1 d . . . . .
H37 H 0.341179 0.250405 0.397499 0.029 Uiso 1 1 calc R . . . .
C38 C 0.21002(16) 0.32996(12) 0.34988(10) 0.0209(3) Uani 1 1 d . . . . .
H38 H 0.184094 0.276244 0.289607 0.025 Uiso 1 1 calc R . . . .
C39 C 0.45218(19) 0.37977(17) 0.57318(13) 0.0376(4) Uani 1 1 d . . . . .
H39A H 0.540706 0.429022 0.584591 0.056 Uiso 1 1 calc GR . . . .
H39B H 0.463780 0.303580 0.549147 0.056 Uiso 1 1 calc GR . . . .
H39C H 0.421428 0.397427 0.629264 0.056 Uiso 1 1 calc GR . . . .
C40 C 0.27289(15) 0.48895(12) 0.21139(9) 0.0167(3) Uani 1 1 d . . . . .
C41 C 0.27858(16) 0.36830(12) 0.16598(9) 0.0177(3) Uani 1 1 d . . . . .
C42 C 0.39265(17) 0.33394(13) 0.20211(10) 0.0229(3) Uani 1 1 d . . . . .
H42 H 0.462491 0.386468 0.251379 0.027 Uiso 1 1 calc R . . . .
C43 C 0.40322(19) 0.22260(14) 0.16554(11) 0.0278(4) Uani 1 1 d . . . . .
H43 H 0.478141 0.200005 0.191210 0.033 Uiso 1 1 calc R . . . .
C44 C 0.3012(2) 0.14504(13) 0.09032(11) 0.0297(4) Uani 1 1 d . . . . .
H44 H 0.307428 0.070064 0.065596 0.036 Uiso 1 1 calc R . . . .
C45 C 0.19027(19) 0.17875(13) 0.05200(11) 0.0279(4) Uani 1 1 d . . . . .
H45 H 0.123720 0.126696 0.000492 0.034 Uiso 1 1 calc R . . . .
C46 C 0.17749(17) 0.28999(12) 0.08991(10) 0.0222(3) Uani 1 1 d . . . . .
H46 H 0.101671 0.312005 0.064533 0.027 Uiso 1 1 calc R . . . .

loop_
_atom_site_aniso_label
_atom_site_aniso_U_11
_atom_site_aniso_U_22
_atom_site_aniso_U_33
_atom_site_aniso_U_23
_atom_site_aniso_U_13
_atom_site_aniso_U_12
S1 0.01832(19) 0.01431(18) 0.02043(18) 0.00869(14) 0.00386(14) 0.00179(14)
S2 0.01826(18) 0.01315(18) 0.02066(18) 0.00730(14) 0.00542(14) 0.00381(14)
O1 0.0248(6) 0.0139(5) 0.0181(5) 0.0064(4) 0.0081(4) 0.0011(4)
O2 0.0229(5) 0.0125(5) 0.0181(5) 0.0043(4) 0.0032(4) 0.0020(4)
O3 0.0221(6) 0.0207(6) 0.0292(6) 0.0099(5) 0.0118(5) 0.0066(4)
O4 0.0286(6) 0.0187(5) 0.0277(6) 0.0128(5) 0.0067(5) 0.0086(5)
O5 0.0232(6) 0.0216(6) 0.0340(6) 0.0143(5) 0.0110(5) 0.0065(5)
O6 0.0227(5) 0.0177(5) 0.0226(5) 0.0084(4) -0.0002(4) -0.0015(4)
C1 0.0239(8) 0.0162(7) 0.0214(7) 0.0087(6) 0.0105(6) 0.0070(6)
C2 0.0207(7) 0.0126(7) 0.0156(6) 0.0034(5) 0.0066(5) 0.0051(6)
C3 0.0226(8) 0.0147(7) 0.0236(7) 0.0046(6) 0.0058(6) 0.0003(6)
C4 0.0233(8) 0.0240(8) 0.0253(8) 0.0057(7) -0.0018(6) 0.0032(7)
C5 0.0360(9) 0.0245(8) 0.0242(8) 0.0126(7) 0.0009(7) 0.0084(7)
C6 0.0317(9) 0.0185(8) 0.0211(7) 0.0095(6) 0.0082(6) 0.0047(6)
C7 0.0213(7) 0.0125(7) 0.0158(6) 0.0036(5) 0.0070(6) 0.0039(6)
C8 0.0213(8) 0.0149(7) 0.0199(7) 0.0043(6) 0.0084(6) 0.0025(6)
C9 0.0156(7) 0.0129(7) 0.0183(7) 0.0052(5) -0.0016(5) 0.0010(5)
C10 0.0243(8) 0.0128(7) 0.0221(7) 0.0027(6) 0.0082(6) 0.0010(6)
C11 0.0377(10) 0.0191(8) 0.0313(8) 0.0110(7) 0.0158(7) 0.0083(7)
C12 0.0667(14) 0.0196(9) 0.0455(11) 0.0170(8) 0.0326(10) 0.0125(9)
C13 0.0624(14) 0.0143(8) 0.0571(12) 0.0052(8) 0.0418(11) -0.0031(9)
C14 0.0333(10) 0.0209(9) 0.0512(11) -0.0025(8) 0.0224(9) -0.0055(8)
C15 0.0250(8) 0.0195(8) 0.0325(9) 0.0013(7) 0.0092(7) 0.0000(7)
C16 0.0152(7) 0.0136(7) 0.0186(7) 0.0070(5) 0.0004(5) 0.0015(5)
C17 0.0189(7) 0.0124(7) 0.0173(7) 0.0031(5) 0.0053(5) 0.0029(6)
C18 0.0265(8) 0.0151(7) 0.0202(7) 0.0069(6) 0.0077(6) 0.0029(6)
C19 0.0243(8) 0.0176(8) 0.0263(8) 0.0066(6) 0.0099(6) 0.0000(6)
C20 0.0216(8) 0.0177(7) 0.0241(7) 0.0030(6) 0.0056(6) 0.0051(6)
C21 0.0262(8) 0.0183(7) 0.0213(7) 0.0074(6) 0.0044(6) 0.0068(6)
C22 0.0254(8) 0.0140(7) 0.0209(7) 0.0070(6) 0.0084(6) 0.0041(6)
C23 0.0244(9) 0.0292(9) 0.0398(10) 0.0106(8) 0.0008(7) 0.0021(7)
C24 0.0174(7) 0.0145(7) 0.0179(7) 0.0075(6) 0.0023(5) 0.0021(6)
C25 0.0172(7) 0.0131(7) 0.0172(6) 0.0046(5) 0.0058(5) 0.0050(6)
C26 0.0181(7) 0.0186(7) 0.0261(7) 0.0121(6) 0.0059(6) 0.0039(6)
C27 0.0230(8) 0.0252(8) 0.0277(8) 0.0153(7) 0.0026(6) 0.0081(7)
C28 0.0155(7) 0.0231(8) 0.0278(8) 0.0088(6) 0.0002(6) 0.0046(6)
C29 0.0179(7) 0.0161(7) 0.0266(7) 0.0073(6) 0.0075(6) 0.0034(6)
C30 0.0189(7) 0.0111(6) 0.0173(6) 0.0035(5) 0.0063(5) 0.0050(5)
C31 0.0226(7) 0.0137(7) 0.0177(7) 0.0060(6) 0.0068(6) 0.0028(6)
C32 0.0195(7) 0.0138(7) 0.0175(6) 0.0082(6) 0.0020(5) 0.0016(6)
C33 0.0197(7) 0.0171(7) 0.0201(7) 0.0097(6) 0.0047(6) 0.0007(6)
C34 0.0335(9) 0.0196(8) 0.0226(7) 0.0080(6) 0.0068(7) 0.0049(7)
C35 0.0392(10) 0.0262(9) 0.0192(7) 0.0067(7) 0.0010(7) 0.0005(7)
C36 0.0227(8) 0.0301(9) 0.0275(8) 0.0175(7) 0.0016(6) -0.0016(7)
C37 0.0255(8) 0.0241(8) 0.0297(8) 0.0161(7) 0.0080(6) 0.0072(7)
C38 0.0249(8) 0.0179(7) 0.0208(7) 0.0092(6) 0.0065(6) 0.0026(6)
C39 0.0300(9) 0.0443(11) 0.0370(10) 0.0237(9) -0.0061(8) -0.0018(8)
C40 0.0199(7) 0.0146(7) 0.0155(6) 0.0081(5) 0.0006(5) 0.0017(6)
C41 0.0245(8) 0.0136(7) 0.0182(7) 0.0090(6) 0.0076(6) 0.0043(6)
C42 0.0288(8) 0.0213(8) 0.0209(7) 0.0110(6) 0.0054(6) 0.0067(7)
C43 0.0374(9) 0.0261(9) 0.0309(8) 0.0186(7) 0.0132(7) 0.0153(7)
C44 0.0473(11) 0.0146(8) 0.0333(9) 0.0115(7) 0.0187(8) 0.0109(7)
C45 0.0356(9) 0.0163(8) 0.0263(8) 0.0045(6) 0.0077(7) 0.0005(7)
C46 0.0271(8) 0.0179(7) 0.0210(7) 0.0080(6) 0.0053(6) 0.0037(6)

loop_
_atom_type_symbol
_atom_type_description
_atom_type_scat_dispersion_real
_atom_type_scat_dispersion_imag
_atom_type_scat_source
C C 0.0033 0.0016 'International Tables Vol C Tables 4.2.6.8 and 6.1.1.4'
H H 0.0000 0.0000 'International Tables Vol C Tables 4.2.6.8 and 6.1.1.4'
O O 0.0106 0.0060 'International Tables Vol C Tables 4.2.6.8 and 6.1.1.4'
S S 0.1246 0.1234 'International Tables Vol C Tables 4.2.6.8 and 6.1.1.4'

loop_
_geom_angle_atom_site_label_1
_geom_angle_atom_site_label_2
_geom_angle_atom_site_label_3
_geom_angle
_geom_angle_site_symmetry_1
_geom_angle_site_symmetry_3
_geom_angle_publ_flag
O5 S1 C32 107.01(7) . . ?
O5 S1 C33 108.60(7) . . ?
O6 S1 O5 118.65(7) . . ?
O6 S1 C32 110.06(7) . . ?
O6 S1 C33 108.39(7) . . ?
C33 S1 C32 102.99(7) . . ?
O3 S2 C16 106.50(7) . . ?
O3 S2 C17 107.95(7) . . ?
O4 S2 O3 117.51(6) . . ?
O4 S2 C16 111.65(6) . . ?
O4 S2 C17 108.70(7) . . ?
C17 S2 C16 103.60(6) . . ?
C40 O1 C1 120.09(11) . . ?
C9 O2 C8 117.65(11) . . ?
O1 C1 H1A 109.5 . . ?
O1 C1 H1B 109.5 . . ?
O1 C1 C2 110.89(11) . . ?
H1A C1 H1B 108.1 . . ?
C2 C1 H1A 109.5 . . ?
C2 C1 H1B 109.5 . . ?
C3 C2 C1 118.87(13) . . ?
C3 C2 C7 118.78(13) . . ?
C7 C2 C1 122.34(13) . . ?
C2 C3 H3 119.3 . . ?
C4 C3 C2 121.31(14) . . ?
C4 C3 H3 119.3 . . ?
C3 C4 H4 120.1 . . ?
C3 C4 C5 119.84(15) . . ?
C5 C4 H4 120.1 . . ?
C4 C5 H5 120.2 . . ?
C6 C5 C4 119.51(14) . . ?
C6 C5 H5 120.2 . . ?
C5 C6 H6 119.4 . . ?
C5 C6 C7 121.10(14) . . ?
C7 C6 H6 119.4 . . ?
C2 C7 C8 121.52(12) . . ?
C6 C7 C2 119.43(14) . . ?
C6 C7 C8 119.05(13) . . ?
O2 C8 C7 110.61(11) . . ?
O2 C8 H8A 109.5 . . ?
O2 C8 H8B 109.5 . . ?
C7 C8 H8A 109.5 . . ?
C7 C8 H8B 109.5 . . ?
H8A C8 H8B 108.1 . . ?
O2 C9 C10 115.80(12) . . ?
C16 C9 O2 116.59(13) . . ?
C16 C9 C10 127.43(13) . . ?
C11 C10 C9 120.87(14) . . ?
C11 C10 C15 119.44(15) . . ?
C15 C10 C9 119.66(14) . . ?
C10 C11 H11 120.0 . . ?
C12 C11 C10 119.91(17) . . ?
C12 C11 H11 120.0 . . ?
C11 C12 H12 119.8 . . ?
C13 C12 C11 120.35(18) . . ?
C13 C12 H12 119.8 . . ?
C12 C13 H13 120.0 . . ?
C14 C13 C12 119.96(17) . . ?
C14 C13 H13 120.0 . . ?
C13 C14 H14 119.9 . . ?
C13 C14 C15 120.28(19) . . ?
C15 C14 H14 119.9 . . ?
C10 C15 H15 120.0 . . ?
C14 C15 C10 120.02(17) . . ?
C14 C15 H15 120.0 . . ?
C9 C16 S2 120.23(11) . . ?
C9 C16 C24 123.01(13) . . ?
C24 C16 S2 116.59(10) . . ?
C18 C17 S2 120.77(11) . . ?
C18 C17 C22 121.17(14) . . ?
C22 C17 S2 118.04(11) . . ?
C17 C18 H18 120.6 . . ?
C19 C18 C17 118.86(14) . . ?
C19 C18 H18 120.6 . . ?
C18 C19 H19 119.4 . . ?
C18 C19 C20 121.25(14) . . ?
C20 C19 H19 119.4 . . ?
C19 C20 C21 118.45(14) . . ?
C19 C20 C23 120.55(15) . . ?
C21 C20 C23 120.99(14) . . ?
C20 C21 H21 119.3 . . ?
C22 C21 C20 121.38(14) . . ?
C22 C21 H21 119.3 . . ?
C17 C22 H22 120.6 . . ?
C21 C22 C17 118.87(14) . . ?
C21 C22 H22 120.6 . . ?
C20 C23 H23A 109.5 . . ?
C20 C23 H23B 109.5 . . ?
C20 C23 H23C 109.5 . . ?
H23A C23 H23B 109.5 . . ?
H23A C23 H23C 109.5 . . ?
H23B C23 H23C 109.5 . . ?
C16 C24 H24A 108.9 . . ?
C16 C24 H24B 108.9 . . ?
C16 C24 C25 113.53(11) . . ?
H24A C24 H24B 107.7 . . ?
C25 C24 H24A 108.9 . . ?
C25 C24 H24B 108.9 . . ?
C26 C25 C24 121.16(13) . . ?
C26 C25 C30 118.45(13) . . ?
C30 C25 C24 120.38(12) . . ?
C25 C26 H26 119.2 . . ?
C27 C26 C25 121.52(14) . . ?
C27 C26 H26 119.2 . . ?
C26 C27 H27 120.1 . . ?
C28 C27 C26 119.72(14) . . ?
C28 C27 H27 120.1 . . ?
C27 C28 H28 120.2 . . ?
C27 C28 C29 119.66(14) . . ?
C29 C28 H28 120.2 . . ?
C28 C29 H29 119.4 . . ?
C28 C29 C30 121.25(14) . . ?
C30 C29 H29 119.4 . . ?
C25 C30 C31 122.61(13) . . ?
C29 C30 C25 119.36(13) . . ?
C29 C30 C31 118.03(13) . . ?
C30 C31 H31A 109.0 . . ?
C30 C31 H31B 109.0 . . ?
C30 C31 C32 112.81(11) . . ?
H31A C31 H31B 107.8 . . ?
C32 C31 H31A 109.0 . . ?
C32 C31 H31B 109.0 . . ?
C31 C32 S1 116.38(10) . . ?
C40 C32 S1 121.98(11) . . ?
C40 C32 C31 121.03(13) . . ?
C34 C33 S1 119.44(11) . . ?
C34 C33 C38 120.76(14) . . ?
C38 C33 S1 119.47(11) . . ?
C33 C34 H34 120.5 . . ?
C35 C34 C33 118.97(15) . . ?
C35 C34 H34 120.5 . . ?
C34 C35 H35 119.4 . . ?
C34 C35 C36 121.20(15) . . ?
C36 C35 H35 119.4 . . ?
C35 C36 C37 118.84(14) . . ?
C35 C36 C39 121.10(15) . . ?
C37 C36 C39 120.05(16) . . ?
C36 C37 H37 119.6 . . ?
C38 C37 C36 120.80(15) . . ?
C38 C37 H37 119.6 . . ?
C33 C38 H38 120.3 . . ?
C37 C38 C33 119.30(14) . . ?
C37 C38 H38 120.3 . . ?
C36 C39 H39A 109.5 . . ?
C36 C39 H39B 109.5 . . ?
C36 C39 H39C 109.5 . . ?
H39A C39 H39B 109.5 . . ?
H39A C39 H39C 109.5 . . ?
H39B C39 H39C 109.5 . . ?
O1 C40 C41 116.33(12) . . ?
C32 C40 O1 114.17(12) . . ?
C32 C40 C41 128.72(13) . . ?
C42 C41 C40 117.34(13) . . ?
C46 C41 C40 123.44(13) . . ?
C46 C41 C42 119.23(13) . . ?
C41 C42 H42 119.6 . . ?
C43 C42 C41 120.82(15) . . ?
C43 C42 H42 119.6 . . ?
C42 C43 H43 120.3 . . ?
C42 C43 C44 119.45(15) . . ?
C44 C43 H43 120.3 . . ?
C43 C44 H44 119.9 . . ?
C45 C44 C43 120.23(15) . . ?
C45 C44 H44 119.9 . . ?
C44 C45 H45 119.8 . . ?
C44 C45 C46 120.44(15) . . ?
C46 C45 H45 119.8 . . ?
C41 C46 H46 120.1 . . ?
C45 C46 C41 119.77(14) . . ?
C45 C46 H46 120.1 . . ?

loop_
_geom_bond_atom_site_label_1
_geom_bond_atom_site_label_2
_geom_bond_distance
_geom_bond_site_symmetry_2
_geom_bond_publ_flag
S1 O5 1.4382(11) . ?
S1 O6 1.4366(11) . ?
S1 C32 1.7706(15) . ?
S1 C33 1.7629(14) . ?
S2 O3 1.4445(11) . ?
S2 O4 1.4377(10) . ?
S2 C16 1.7824(14) . ?
S2 C17 1.7633(15) . ?
O1 C1 1.4492(17) . ?
O1 C40 1.3680(17) . ?
O2 C8 1.4510(17) . ?
O2 C9 1.3736(16) . ?
C1 H1A 0.9700 . ?
C1 H1B 0.9700 . ?
C1 C2 1.5084(19) . ?
C2 C3 1.393(2) . ?
C2 C7 1.399(2) . ?
C3 H3 0.9300 . ?
C3 C4 1.383(2) . ?
C4 H4 0.9300 . ?
C4 C5 1.385(2) . ?
C5 H5 0.9300 . ?
C5 C6 1.383(2) . ?
C6 H6 0.9300 . ?
C6 C7 1.394(2) . ?
C7 C8 1.504(2) . ?
C8 H8A 0.9700 . ?
C8 H8B 0.9700 . ?
C9 C10 1.484(2) . ?
C9 C16 1.343(2) . ?
C10 C11 1.391(2) . ?
C10 C15 1.395(2) . ?
C11 H11 0.9300 . ?
C11 C12 1.385(2) . ?
C12 H12 0.9300 . ?
C12 C13 1.383(3) . ?
C13 H13 0.9300 . ?
C13 C14 1.379(3) . ?
C14 H14 0.9300 . ?
C14 C15 1.384(2) . ?
C15 H15 0.9300 . ?
C16 C24 1.5073(19) . ?
C17 C18 1.387(2) . ?
C17 C22 1.392(2) . ?
C18 H18 0.9300 . ?
C18 C19 1.387(2) . ?
C19 H19 0.9300 . ?
C19 C20 1.393(2) . ?
C20 C21 1.395(2) . ?
C20 C23 1.504(2) . ?
C21 H21 0.9300 . ?
C21 C22 1.381(2) . ?
C22 H22 0.9300 . ?
C23 H23A 0.9600 . ?
C23 H23B 0.9600 . ?
C23 H23C 0.9600 . ?
C24 H24A 0.9700 . ?
C24 H24B 0.9700 . ?
C24 C25 1.5258(19) . ?
C25 C26 1.3922(19) . ?
C25 C30 1.403(2) . ?
C26 H26 0.9300 . ?
C26 C27 1.389(2) . ?
C27 H27 0.9300 . ?
C27 C28 1.378(2) . ?
C28 H28 0.9300 . ?
C28 C29 1.382(2) . ?
C29 H29 0.9300 . ?
C29 C30 1.395(2) . ?
C30 C31 1.5167(19) . ?
C31 H31A 0.9700 . ?
C31 H31B 0.9700 . ?
C31 C32 1.5171(19) . ?
C32 C40 1.348(2) . ?
C33 C34 1.389(2) . ?
C33 C38 1.389(2) . ?
C34 H34 0.9300 . ?
C34 C35 1.385(2) . ?
C35 H35 0.9300 . ?
C35 C36 1.389(2) . ?
C36 C37 1.389(2) . ?
C36 C39 1.508(2) . ?
C37 H37 0.9300 . ?
C37 C38 1.387(2) . ?
C38 H38 0.9300 . ?
C39 H39A 0.9600 . ?
C39 H39B 0.9600 . ?
C39 H39C 0.9600 . ?
C40 C41 1.4900(19) . ?
C41 C42 1.394(2) . ?
C41 C46 1.392(2) . ?
C42 H42 0.9300 . ?
C42 C43 1.385(2) . ?
C43 H43 0.9300 . ?
C43 C44 1.387(2) . ?
C44 H44 0.9300 . ?
C44 C45 1.381(2) . ?
C45 H45 0.9300 . ?
C45 C46 1.390(2) . ?
C46 H46 0.9300 . ?

loop_
_geom_torsion_atom_site_label_1
_geom_torsion_atom_site_label_2
_geom_torsion_atom_site_label_3
_geom_torsion_atom_site_label_4
_geom_torsion
_geom_torsion_site_symmetry_1
_geom_torsion_site_symmetry_2
_geom_torsion_site_symmetry_3
_geom_torsion_site_symmetry_4
_geom_torsion_publ_flag
S1 C32 C40 O1 -170.38(9) . . . . ?
S1 C32 C40 C41 -1.0(2) . . . . ?
S1 C33 C34 C35 -171.26(13) . . . . ?
S1 C33 C38 C37 170.78(12) . . . . ?
S2 C16 C24 C25 91.62(13) . . . . ?
S2 C17 C18 C19 -179.48(11) . . . . ?
S2 C17 C22 C21 178.68(11) . . . . ?
O1 C1 C2 C3 -69.40(16) . . . . ?
O1 C1 C2 C7 111.75(15) . . . . ?
O1 C40 C41 C42 62.70(17) . . . . ?
O1 C40 C41 C46 -116.70(15) . . . . ?
O2 C9 C10 C11 118.60(15) . . . . ?
O2 C9 C10 C15 -59.38(18) . . . . ?
O2 C9 C16 S2 164.54(9) . . . . ?
O2 C9 C16 C24 -10.66(19) . . . . ?
O3 S2 C16 C9 -173.63(11) . . . . ?
O3 S2 C16 C24 1.86(12) . . . . ?
O3 S2 C17 C18 -134.64(12) . . . . ?
O3 S2 C17 C22 46.75(13) . . . . ?
O4 S2 C16 C9 56.88(13) . . . . ?
O4 S2 C16 C24 -127.62(10) . . . . ?
O4 S2 C17 C18 -6.16(14) . . . . ?
O4 S2 C17 C22 175.23(11) . . . . ?
O5 S1 C32 C31 21.44(12) . . . . ?
O5 S1 C32 C40 -167.45(11) . . . . ?
O5 S1 C33 C34 -29.75(14) . . . . ?
O5 S1 C33 C38 156.74(12) . . . . ?
O6 S1 C32 C31 151.65(10) . . . . ?
O6 S1 C32 C40 -37.24(13) . . . . ?
O6 S1 C33 C34 -159.92(12) . . . . ?
O6 S1 C33 C38 26.57(14) . . . . ?
C1 O1 C40 C32 -155.03(12) . . . . ?
C1 O1 C40 C41 34.18(17) . . . . ?
C1 C2 C3 C4 -177.72(13) . . . . ?
C1 C2 C7 C6 177.60(13) . . . . ?
C1 C2 C7 C8 -1.6(2) . . . . ?
C2 C3 C4 C5 0.1(2) . . . . ?
C2 C7 C8 O2 -65.38(16) . . . . ?
C3 C2 C7 C6 -1.2(2) . . . . ?
C3 C2 C7 C8 179.52(12) . . . . ?
C3 C4 C5 C6 -1.2(2) . . . . ?
C4 C5 C6 C7 1.2(2) . . . . ?
C5 C6 C7 C2 0.1(2) . . . . ?
C5 C6 C7 C8 179.36(14) . . . . ?
C6 C7 C8 O2 115.38(14) . . . . ?
C7 C2 C3 C4 1.2(2) . . . . ?
C8 O2 C9 C10 -49.69(16) . . . . ?
C8 O2 C9 C16 134.76(13) . . . . ?
C9 O2 C8 C7 -87.18(14) . . . . ?
C9 C10 C11 C12 -179.82(14) . . . . ?
C9 C10 C15 C14 -179.66(14) . . . . ?
C9 C16 C24 C25 -93.02(16) . . . . ?
C10 C9 C16 S2 -10.4(2) . . . . ?
C10 C9 C16 C24 174.38(13) . . . . ?
C10 C11 C12 C13 0.2(3) . . . . ?
C11 C10 C15 C14 2.3(2) . . . . ?
C11 C12 C13 C14 1.0(3) . . . . ?
C12 C13 C14 C15 -0.5(3) . . . . ?
C13 C14 C15 C10 -1.2(2) . . . . ?
C15 C10 C11 C12 -1.8(2) . . . . ?
C16 S2 C17 C18 112.69(12) . . . . ?
C16 S2 C17 C22 -65.92(12) . . . . ?
C16 C9 C10 C11 -66.4(2) . . . . ?
C16 C9 C10 C15 115.61(17) . . . . ?
C16 C24 C25 C26 -2.96(19) . . . . ?
C16 C24 C25 C30 175.99(12) . . . . ?
C17 S2 C16 C9 -59.91(13) . . . . ?
C17 S2 C16 C24 115.58(10) . . . . ?
C17 C18 C19 C20 1.0(2) . . . . ?
C18 C17 C22 C21 0.1(2) . . . . ?
C18 C19 C20 C21 -0.3(2) . . . . ?
C18 C19 C20 C23 -179.31(14) . . . . ?
C19 C20 C21 C22 -0.6(2) . . . . ?
C20 C21 C22 C17 0.7(2) . . . . ?
C22 C17 C18 C19 -0.9(2) . . . . ?
C23 C20 C21 C22 178.43(14) . . . . ?
C24 C25 C26 C27 179.15(13) . . . . ?
C24 C25 C30 C29 179.26(12) . . . . ?
C24 C25 C30 C31 -0.9(2) . . . . ?
C25 C26 C27 C28 1.3(2) . . . . ?
C25 C30 C31 C32 -121.04(14) . . . . ?
C26 C25 C30 C29 -1.8(2) . . . . ?
C26 C25 C30 C31 178.12(12) . . . . ?
C26 C27 C28 C29 -1.2(2) . . . . ?
C27 C28 C29 C30 -0.4(2) . . . . ?
C28 C29 C30 C25 1.9(2) . . . . ?
C28 C29 C30 C31 -178.00(13) . . . . ?
C29 C30 C31 C32 58.84(17) . . . . ?
C30 C25 C26 C27 0.2(2) . . . . ?
C30 C31 C32 S1 -119.32(11) . . . . ?
C30 C31 C32 C40 69.48(17) . . . . ?
C31 C32 C40 O1 0.33(18) . . . . ?
C31 C32 C40 C41 169.73(13) . . . . ?
C32 S1 C33 C34 83.48(14) . . . . ?
C32 S1 C33 C38 -90.03(13) . . . . ?
C32 C40 C41 C42 -106.52(18) . . . . ?
C32 C40 C41 C46 74.1(2) . . . . ?
C33 S1 C32 C31 -92.95(11) . . . . ?
C33 S1 C32 C40 78.17(13) . . . . ?
C33 C34 C35 C36 0.9(3) . . . . ?
C34 C33 C38 C37 -2.6(2) . . . . ?
C34 C35 C36 C37 -3.3(3) . . . . ?
C34 C35 C36 C39 175.80(16) . . . . ?
C35 C36 C37 C38 2.8(2) . . . . ?
C36 C37 C38 C33 0.1(2) . . . . ?
C38 C33 C34 C35 2.2(2) . . . . ?
C39 C36 C37 C38 -176.30(15) . . . . ?
C40 O1 C1 C2 99.81(14) . . . . ?
C40 C41 C42 C43 177.98(14) . . . . ?
C40 C41 C46 C45 -179.60(14) . . . . ?
C41 C42 C43 C44 2.0(2) . . . . ?
C42 C41 C46 C45 1.0(2) . . . . ?
C42 C43 C44 C45 0.3(2) . . . . ?
C43 C44 C45 C46 -1.9(3) . . . . ?
C44 C45 C46 C41 1.2(2) . . . . ?
C46 C41 C42 C43 -2.6(2) . . . . ?
